data_1519508
loop_
_publ_author_name
'Jones, Ray C.F.'
'Horton, Peter N.'
'Hursthouse, Michael B.'

_publ_section_title
;
 C18H20N4O2
;
_journal_name_full 'Crystal Structure Report Archive'
_journal_page_first 940
_journal_year 2002
_chemical_formula_sum 'C18 H20 N4 O2'
_chemical_formula_weight 324.38
_space_group_IT_number 61
_symmetry_cell_setting orthorhombic
_symmetry_space_group_name_Hall '-P 2ac 2ab'
_symmetry_space_group_name_H-M 'P b c a'
_atom_sites_solution_hydrogens geom
_atom_sites_solution_primary direct
_atom_sites_solution_secondary difmap
_cell_angle_alpha 90.00
_cell_angle_beta 90.00
_cell_angle_gamma 90.00
_cell_formula_units_Z 8
_cell_length_a 10.6683(3)
_cell_length_b 10.8869(3)
_cell_length_c 29.9190(8)
_cell_measurement_reflns_used 4016
_cell_measurement_temperature 120(2)
_cell_measurement_theta_max 27.485
_cell_measurement_theta_min 2.910
_cell_volume 3474.93(17)
_computing_cell_refinement ' DENZO (Otwinowski & Minor, 1997) and COLLECT (Hooft, 1998)'
_computing_data_collection ' DENZO (Otwinowski and Minor, 1997)'
_computing_data_reduction ' DENZO (Otwinowski & Minor, 1997) and COLLECT (Hooft, 1998)'
_computing_molecular_graphics 'PLATON (Spek, 1990)'
_computing_structure_refinement 'SHELXL-97 (Sheldrick, 1997b)'
_computing_structure_solution 'SHELXS-97 (Sheldrick, 1997a)'
_diffrn_ambient_temperature 120(2)
_diffrn_detector_area_resol_mean 9.091
_diffrn_measured_fraction_theta_full 0.993
_diffrn_measured_fraction_theta_max 0.993
_diffrn_measurement_device_type 'Nonius KappaCCD Area Detector'
_diffrn_measurement_method '\f and \w scans to fill Ewald Sphere'
_diffrn_radiation_monochromator graphite
_diffrn_radiation_source 'Nonius FR591 rotating anode'
_diffrn_radiation_type MoK\a
_diffrn_radiation_wavelength 0.71073
_diffrn_reflns_av_R_equivalents 0.0560
_diffrn_reflns_av_sigmaI/netI 0.0637
_diffrn_reflns_limit_h_max 12
_diffrn_reflns_limit_h_min -9
_diffrn_reflns_limit_k_max 12
_diffrn_reflns_limit_k_min -11
_diffrn_reflns_limit_l_max 35
_diffrn_reflns_limit_l_min -33
_diffrn_reflns_number 11806
_diffrn_reflns_theta_full 25.03
_diffrn_reflns_theta_max 25.03
_diffrn_reflns_theta_min 3.33
_exptl_absorpt_coefficient_mu 0.084
_exptl_absorpt_correction_T_max 0.9917
_exptl_absorpt_correction_T_min 0.9835
_exptl_absorpt_correction_type multi-scan
_exptl_absorpt_process_details 'SORTAV Blessing (1997)'
_exptl_crystal_colour Colourless
_exptl_crystal_density_diffrn 1.240
_exptl_crystal_density_method 'not measured'
_exptl_crystal_description Block
_exptl_crystal_F_000 1376
_exptl_crystal_size_max 0.20
_exptl_crystal_size_mid 0.15
_exptl_crystal_size_min 0.10
_refine_diff_density_max 0.162
_refine_diff_density_min -0.259
_refine_diff_density_rms 0.048
_refine_ls_extinction_method none
_refine_ls_goodness_of_fit_ref 0.966
_refine_ls_hydrogen_treatment constr
_refine_ls_matrix_type full
_refine_ls_number_parameters 218
_refine_ls_number_reflns 3047
_refine_ls_number_restraints 0
_refine_ls_restrained_S_all 0.966
_refine_ls_R_factor_all 0.0844
_refine_ls_R_factor_gt 0.0452
_refine_ls_shift/su_max 0.000
_refine_ls_shift/su_mean 0.000
_refine_ls_structure_factor_coef Fsqd
_refine_ls_weighting_details 'calc w=1/[\s^2^(Fo^2^)+(0.0545P)^2^+0.3280P] where P=(Fo^2^+2Fc^2^)/3'
_refine_ls_weighting_scheme calc
_refine_ls_wR_factor_gt 0.0947
_refine_ls_wR_factor_ref 0.1103
_reflns_number_gt 2027
_reflns_number_total 3047
_reflns_threshold_expression >2sigma(I)
_cod_data_source_file eCrystal-940.cif
_cod_data_source_block s92
_cod_depositor_comments
;
Citation :
Jones, Ray C.F. and Horton, Peter N. and Hursthouse, Michael B. (2002) 
University of Southampton, Crystal Structure Report Archive. 
(doi:10.5258/ecrystals/940)

More at:
http://ecrystals.chem.soton.ac.uk/940/

The following automatic conversions were performed:

'_symmetry_cell_setting' value 'Orthorhombic' changed to
'orthorhombic' according to the built-in table from CIF Core
dictionary named 'cif_core.dic' version 2.4.1 from 2010-06-29.

Automatic conversion script
Id: cif_fix_values 3271 2015-04-21 07:52:19Z andrius 
;
_cod_original_sg_symbol_H-M Pbca
_cod_database_code 1519508

loop_
_symmetry_equiv_pos_as_xyz
'x, y, z'
'-x+1/2, -y, z+1/2'
'-x, y+1/2, -z+1/2'
'x+1/2, -y+1/2, -z'
'-x, -y, -z'
'x-1/2, y, -z-1/2'
'x, -y-1/2, z-1/2'
'-x-1/2, y-1/2, z'

loop_
_atom_site_label
_atom_site_type_symbol
_atom_site_fract_x
_atom_site_fract_y
_atom_site_fract_z
_atom_site_U_iso_or_equiv
_atom_site_adp_type
_atom_site_occupancy
_atom_site_symmetry_multiplicity
_atom_site_calc_flag
_atom_site_refinement_flags
_atom_site_disorder_assembly
_atom_site_disorder_group
O2 O 0.15087(12) 0.42379(11) 0.02778(4) 0.0274(3) Uani 1 1 d . . .
N2 N 0.15828(14) 0.38625(13) -0.08953(5) 0.0227(4) Uani 1 1 d . . .
O1 O 0.19262(13) 0.56952(11) -0.02320(4) 0.0333(4) Uani 1 1 d . . .
N1 N 0.27535(14) 0.35538(13) -0.15435(5) 0.0234(4) Uani 1 1 d . . .
C16 C 0.17974(17) 0.46304(17) -0.01285(6) 0.0233(4) Uani 1 1 d . . .
N3 N 0.59197(17) 0.38690(17) -0.12344(6) 0.0385(5) Uani 1 1 d . . .
C8 C 0.41511(18) 0.34014(16) -0.00853(7) 0.0246(5) Uani 1 1 d . . .
C10 C 0.35083(17) 0.32274(17) -0.23037(6) 0.0257(5) Uani 1 1 d . . .
C3 C 0.10671(18) 0.28150(17) -0.11474(6) 0.0266(5) Uani 1 1 d . . .
H3A H 0.0141 0.2790 -0.1127 0.032 Uiso 1 1 calc R . .
H3B H 0.1413 0.2027 -0.1038 0.032 Uiso 1 1 calc R . .
C15 C 0.29190(19) 0.33148(18) -0.27150(7) 0.0325(5) Uani 1 1 d . . .
H15 H 0.2386 0.3994 -0.2775 0.039 Uiso 1 1 calc R . .
C17 C 0.14375(19) 0.51738(18) 0.06265(6) 0.0300(5) Uani 1 1 d . . .
H17A H 0.0752 0.5760 0.0561 0.036 Uiso 1 1 calc R . .
H17B H 0.2235 0.5636 0.0643 0.036 Uiso 1 1 calc R . .
C2 C 0.26374(17) 0.43608(17) -0.11583(6) 0.0226(4) Uani 1 1 d . . .
H2 H 0.2455 0.5221 -0.1256 0.027 Uiso 1 1 calc R . .
N4 N 0.46893(16) 0.34982(15) 0.02434(6) 0.0335(4) Uani 1 1 d . . .
C14 C 0.3095(2) 0.24275(19) -0.30405(7) 0.0364(5) Uani 1 1 d . . .
H14 H 0.2687 0.2501 -0.3321 0.044 Uiso 1 1 calc R . .
C5 C 0.34318(17) 0.33342(16) -0.05005(6) 0.0221(4) Uani 1 1 d . . .
H5 H 0.3561 0.2508 -0.0639 0.026 Uiso 1 1 calc R . .
C4 C 0.20059(17) 0.35643(17) -0.04459(6) 0.0228(4) Uani 1 1 d . . .
H4 H 0.1576 0.2809 -0.0333 0.027 Uiso 1 1 calc R . .
C7 C 0.49775(19) 0.40694(17) -0.10670(7) 0.0271(5) Uani 1 1 d . . .
C6 C 0.37913(17) 0.43303(16) -0.08418(6) 0.0229(4) Uani 1 1 d . . .
H6 H 0.3859 0.5138 -0.0685 0.028 Uiso 1 1 calc R . .
C11 C 0.4299(2) 0.22373(19) -0.22261(7) 0.0345(5) Uani 1 1 d . . .
H11 H 0.4724 0.2171 -0.1948 0.041 Uiso 1 1 calc R . .
C9 C 0.3274(2) 0.41593(17) -0.19411(6) 0.0281(5) Uani 1 1 d . . .
H9A H 0.4070 0.4574 -0.1862 0.034 Uiso 1 1 calc R . .
H9B H 0.2680 0.4790 -0.2050 0.034 Uiso 1 1 calc R . .
C1 C 0.14903(18) 0.30759(18) -0.16172(6) 0.0268(5) Uani 1 1 d . . .
H1A H 0.1505 0.2319 -0.1800 0.032 Uiso 1 1 calc R . .
H1B H 0.0946 0.3694 -0.1763 0.032 Uiso 1 1 calc R . .
C13 C 0.38651(19) 0.14378(19) -0.29559(7) 0.0349(5) Uani 1 1 d . . .
H13 H 0.3978 0.0820 -0.3177 0.042 Uiso 1 1 calc R . .
C12 C 0.4472(2) 0.1347(2) -0.25504(7) 0.0386(6) Uani 1 1 d . . .
H12 H 0.5010 0.0670 -0.2493 0.046 Uiso 1 1 calc R . .
C18 C 0.1194(2) 0.4528(2) 0.10565(7) 0.0466(6) Uani 1 1 d . . .
H18A H 0.0380 0.4112 0.1041 0.070 Uiso 1 1 calc R . .
H18B H 0.1186 0.5126 0.1301 0.070 Uiso 1 1 calc R . .
H18C H 0.1855 0.3920 0.1110 0.070 Uiso 1 1 calc R . .

loop_
_atom_site_aniso_label
_atom_site_aniso_U_11
_atom_site_aniso_U_22
_atom_site_aniso_U_33
_atom_site_aniso_U_23
_atom_site_aniso_U_13
_atom_site_aniso_U_12
O2 0.0312(7) 0.0285(7) 0.0224(8) -0.0016(6) 0.0031(6) 0.0016(6)
N2 0.0223(8) 0.0235(8) 0.0224(9) 0.0000(7) -0.0008(7) -0.0028(7)
O1 0.0469(9) 0.0224(7) 0.0304(8) -0.0004(6) 0.0019(7) 0.0025(6)
N1 0.0235(8) 0.0249(8) 0.0217(9) -0.0011(7) 0.0000(7) -0.0046(7)
C16 0.0203(10) 0.0251(11) 0.0245(11) 0.0022(9) -0.0014(8) 0.0017(8)
N3 0.0290(11) 0.0483(11) 0.0382(11) 0.0042(9) 0.0025(9) -0.0004(9)
C8 0.0246(10) 0.0215(10) 0.0279(12) 0.0014(9) 0.0022(10) 0.0010(8)
C10 0.0226(10) 0.0316(11) 0.0227(11) 0.0005(9) 0.0040(9) -0.0056(9)
C3 0.0234(10) 0.0269(11) 0.0294(11) -0.0049(9) 0.0004(9) -0.0042(9)
C15 0.0314(12) 0.0346(12) 0.0316(13) -0.0031(9) -0.0033(10) 0.0039(10)
C17 0.0324(12) 0.0340(11) 0.0235(11) -0.0081(9) -0.0010(9) 0.0037(9)
C2 0.0227(10) 0.0208(9) 0.0243(11) -0.0005(8) -0.0009(8) 0.0007(8)
N4 0.0337(10) 0.0315(10) 0.0354(11) 0.0032(8) -0.0059(9) 0.0028(8)
C14 0.0342(12) 0.0446(13) 0.0304(12) -0.0089(10) -0.0035(10) -0.0016(11)
C5 0.0245(10) 0.0200(9) 0.0217(10) 0.0006(8) -0.0017(8) 0.0005(8)
C4 0.0235(10) 0.0212(9) 0.0238(11) 0.0001(8) 0.0002(8) -0.0004(8)
C7 0.0273(12) 0.0281(11) 0.0258(11) 0.0028(9) -0.0031(9) -0.0046(9)
C6 0.0234(10) 0.0206(9) 0.0248(10) -0.0003(8) -0.0002(8) -0.0015(8)
C11 0.0344(12) 0.0440(13) 0.0252(11) 0.0008(10) 0.0011(9) 0.0055(11)
C9 0.0344(12) 0.0285(10) 0.0214(11) 0.0025(8) 0.0016(9) -0.0053(9)
C1 0.0254(10) 0.0283(10) 0.0266(11) -0.0032(9) -0.0010(9) -0.0030(9)
C13 0.0347(12) 0.0361(12) 0.0338(13) -0.0073(10) 0.0076(10) -0.0030(10)
C12 0.0412(13) 0.0385(12) 0.0361(14) 0.0007(10) 0.0094(10) 0.0104(11)
C18 0.0638(16) 0.0510(14) 0.0249(12) -0.0014(11) 0.0033(11) 0.0111(12)

loop_
_atom_type_symbol
_atom_type_description
_atom_type_scat_dispersion_real
_atom_type_scat_dispersion_imag
_atom_type_scat_source
C C 0.0033 0.0016 'International Tables Vol C Tables 4.2.6.8 and 6.1.1.4'
H H 0.0000 0.0000 'International Tables Vol C Tables 4.2.6.8 and 6.1.1.4'
N N 0.0061 0.0033 'International Tables Vol C Tables 4.2.6.8 and 6.1.1.4'
O O 0.0106 0.0060 'International Tables Vol C Tables 4.2.6.8 and 6.1.1.4'

loop_
_geom_angle_atom_site_label_1
_geom_angle_atom_site_label_2
_geom_angle_atom_site_label_3
_geom_angle
_geom_angle_site_symmetry_1
_geom_angle_site_symmetry_3
C16 O2 C17 116.27(14) . .
C4 N2 C3 114.58(14) . .
C4 N2 C2 109.77(14) . .
C3 N2 C2 107.22(14) . .
C2 N1 C1 104.83(14) . .
C2 N1 C9 113.75(14) . .
C1 N1 C9 112.72(15) . .
O1 C16 O2 124.84(17) . .
O1 C16 C4 123.89(17) . .
O2 C16 C4 111.22(15) . .
N4 C8 C5 177.2(2) . .
C15 C10 C11 118.53(18) . .
C15 C10 C9 121.22(18) . .
C11 C10 C9 120.22(17) . .
N2 C3 C1 102.72(14) . .
N2 C3 H3A 111.2 . .
C1 C3 H3A 111.2 . .
N2 C3 H3B 111.2 . .
C1 C3 H3B 111.2 . .
H3A C3 H3B 109.1 . .
C14 C15 C10 121.02(19) . .
C14 C15 H15 119.5 . .
C10 C15 H15 119.5 . .
O2 C17 C18 107.26(16) . .
O2 C17 H17A 110.3 . .
C18 C17 H17A 110.3 . .
O2 C17 H17B 110.3 . .
C18 C17 H17B 110.3 . .
H17A C17 H17B 108.5 . .
N1 C2 N2 105.38(14) . .
N1 C2 C6 113.74(14) . .
N2 C2 C6 105.74(14) . .
N1 C2 H2 110.6 . .
N2 C2 H2 110.6 . .
C6 C2 H2 110.6 . .
C13 C14 C15 119.81(19) . .
C13 C14 H14 120.1 . .
C15 C14 H14 120.1 . .
C8 C5 C6 113.45(15) . .
C8 C5 C4 114.67(15) . .
C6 C5 C4 101.59(14) . .
C8 C5 H5 108.9 . .
C6 C5 H5 108.9 . .
C4 C5 H5 108.9 . .
N2 C4 C16 111.25(15) . .
N2 C4 C5 104.06(14) . .
C16 C4 C5 109.49(14) . .
N2 C4 H4 110.6 . .
C16 C4 H4 110.6 . .
C5 C4 H4 110.6 . .
N3 C7 C6 178.5(2) . .
C7 C6 C5 112.65(15) . .
C7 C6 C2 114.17(15) . .
C5 C6 C2 102.83(14) . .
C7 C6 H6 109.0 . .
C5 C6 H6 109.0 . .
C2 C6 H6 109.0 . .
C12 C11 C10 120.51(19) . .
C12 C11 H11 119.7 . .
C10 C11 H11 119.7 . .
N1 C9 C10 110.11(15) . .
N1 C9 H9A 109.6 . .
C10 C9 H9A 109.6 . .
N1 C9 H9B 109.6 . .
C10 C9 H9B 109.6 . .
H9A C9 H9B 108.2 . .
N1 C1 C3 101.72(15) . .
N1 C1 H1A 111.4 . .
C3 C1 H1A 111.4 . .
N1 C1 H1B 111.4 . .
C3 C1 H1B 111.4 . .
H1A C1 H1B 109.3 . .
C12 C13 C14 119.85(19) . .
C12 C13 H13 120.1 . .
C14 C13 H13 120.1 . .
C13 C12 C11 120.3(2) . .
C13 C12 H12 119.9 . .
C11 C12 H12 119.9 . .
C17 C18 H18A 109.5 . .
C17 C18 H18B 109.5 . .
H18A C18 H18B 109.5 . .
C17 C18 H18C 109.5 . .
H18A C18 H18C 109.5 . .
H18B C18 H18C 109.5 . .

loop_
_geom_bond_atom_site_label_1
_geom_bond_atom_site_label_2
_geom_bond_distance
_geom_bond_site_symmetry_2
O2 C16 1.325(2) .
O2 C17 1.460(2) .
N2 C4 1.455(2) .
N2 C3 1.474(2) .
N2 C2 1.476(2) .
O1 C16 1.208(2) .
N1 C2 1.454(2) .
N1 C1 1.461(2) .
N1 C9 1.469(2) .
C16 C4 1.516(3) .
N3 C7 1.144(2) .
C8 N4 1.144(2) .
C8 C5 1.462(3) .
C10 C15 1.385(3) .
C10 C11 1.388(3) .
C10 C9 1.506(3) .
C3 C1 1.503(3) .
C3 H3A 0.9900 .
C3 H3B 0.9900 .
C15 C14 1.384(3) .
C15 H15 0.9500 .
C17 C18 1.489(3) .
C17 H17A 0.9900 .
C17 H17B 0.9900 .
C2 C6 1.553(3) .
C2 H2 1.0000 .
C14 C13 1.378(3) .
C14 H14 0.9500 .
C5 C6 1.538(3) .
C5 C4 1.550(3) .
C5 H5 1.0000 .
C4 H4 1.0000 .
C7 C6 1.461(3) .
C6 H6 1.0000 .
C11 C12 1.384(3) .
C11 H11 0.9500 .
C9 H9A 0.9900 .
C9 H9B 0.9900 .
C1 H1A 0.9900 .
C1 H1B 0.9900 .
C13 C12 1.378(3) .
C13 H13 0.9500 .
C12 H12 0.9500 .
C18 H18A 0.9800 .
C18 H18B 0.9800 .
C18 H18C 0.9800 .
